data_4310092
loop_
_publ_author_name
'Chun-Long Chen'
'Andrea M. Goforth'
'Mark D. Smith'
'Cheng-Yong Su'
'Hans-Conrad zur Loye'

_publ_section_title
;
Non-Interpenetrated Square-Grid Coordination Polymers Synthesized Using an
Extremely Long N,N'-Type Ligand
;
_journal_name_full 'Inorganic Chemistry'
_journal_page_first 8762
_journal_page_last 8769
_journal_paper_doi 10.1021/ic051068o
_journal_volume 44
_journal_year 2005
_chemical_formula_moiety
; 
C44 H40 N12 Zn, 2(B F4), 2.564(C6 H6), 
1.576(C3 H7 N O), 2.538(C O), 0.916(O) 
;
_chemical_formula_sum 'C66.64 H66.41 B2 F8 N13.57 O5.03 Zn'
_chemical_formula_weight 1377.00
_chemical_name_systematic
; 
 ? 
;
_space_group_IT_number 14
_symmetry_cell_setting monoclinic
_symmetry_space_group_name_Hall '-P 2yn'
_symmetry_space_group_name_H-M 'P 1 21/n 1'
_atom_sites_solution_hydrogens geom
_atom_sites_solution_primary direct
_atom_sites_solution_secondary difmap
_audit_creation_method SHELXL-97
_cell_angle_alpha 90.00
_cell_angle_beta 91.131(2)
_cell_angle_gamma 90.00
_cell_formula_units_Z 4
_cell_length_a 10.2553(7)
_cell_length_b 19.4349(14)
_cell_length_c 37.201(3)
_cell_measurement_reflns_used 6891
_cell_measurement_temperature 150(1)
_cell_measurement_theta_max 23.136
_cell_measurement_theta_min 2.166
_cell_volume 7413.1(9)
_computing_cell_refinement 'SAINT+ NT V6.22 (Bruker, 2001)'
_computing_data_collection 'SMART NT V5.625 (Bruker, 1998)'
_computing_data_reduction 'SAINT+ NT V6.22'
_computing_molecular_graphics 'SHELXTL V6.1 (Sheldrick, 2000)'
_computing_publication_material 'SHELXTL V6.1'
_computing_structure_refinement 'SHELXL-97 (Sheldrick, 1997)'
_computing_structure_solution 'SHELXS-97 (Sheldrick, 1990)'
_diffrn_ambient_temperature 150(1)
_diffrn_measured_fraction_theta_full 0.997
_diffrn_measured_fraction_theta_max 0.997
_diffrn_measurement_device_type 'Bruker SMART APEX CCD diffractometer'
_diffrn_measurement_method 'omega scans'
_diffrn_radiation_monochromator graphite
_diffrn_radiation_source 'fine-focus sealed tube'
_diffrn_radiation_type MoK\a
_diffrn_radiation_wavelength 0.71073
_diffrn_reflns_av_R_equivalents 0.1385
_diffrn_reflns_av_sigmaI/netI 0.0840
_diffrn_reflns_limit_h_max 11
_diffrn_reflns_limit_h_min -11
_diffrn_reflns_limit_k_max 21
_diffrn_reflns_limit_k_min -21
_diffrn_reflns_limit_l_max 41
_diffrn_reflns_limit_l_min -41
_diffrn_reflns_number 58400
_diffrn_reflns_theta_full 23.31
_diffrn_reflns_theta_max 23.31
_diffrn_reflns_theta_min 1.52
_diffrn_standards_decay_% 0
_exptl_absorpt_coefficient_mu 0.406
_exptl_absorpt_correction_T_max 0.9683
_exptl_absorpt_correction_T_min 0.8106
_exptl_absorpt_correction_type none
_exptl_crystal_colour yellow
_exptl_crystal_density_diffrn 1.234
_exptl_crystal_density_meas 0
_exptl_crystal_density_method 'not measured'
_exptl_crystal_description plate
_exptl_crystal_F_000 2854
_exptl_crystal_size_max 0.54
_exptl_crystal_size_mid 0.40
_exptl_crystal_size_min 0.08
_refine_diff_density_max 0.765
_refine_diff_density_min -0.512
_refine_diff_density_rms 0.078
_refine_ls_extinction_method none
_refine_ls_goodness_of_fit_ref 1.099
_refine_ls_hydrogen_treatment constr
_refine_ls_matrix_type full
_refine_ls_number_parameters 920
_refine_ls_number_reflns 10709
_refine_ls_number_restraints 71
_refine_ls_restrained_S_all 1.098
_refine_ls_R_factor_all 0.0941
_refine_ls_R_factor_gt 0.0724
_refine_ls_shift/su_max 0.001
_refine_ls_shift/su_mean 0.000
_refine_ls_structure_factor_coef Fsqd
_refine_ls_weighting_details 'calc w=1/[\s^2^(Fo^2^)+(0.0722P)^2^+17.5128P] where P=(Fo^2^+2Fc^2^)/3'
_refine_ls_weighting_scheme calc
_refine_ls_wR_factor_gt 0.1865
_refine_ls_wR_factor_ref 0.1951
_reflns_number_gt 8093
_reflns_number_total 10709
_reflns_threshold_expression >2sigma(I)
_cod_data_source_file ic051068osi20050629_090435_5.cif
_cod_data_source_block Complex4
_cod_depositor_comments
;
The following automatic conversions were performed:
'_symmetry_cell_setting' value 'Monoclinic' changed to 'monoclinic'
according to '/home/saulius/struct/CIF-dictionaries/cif_core.dic'
dictionary named 'cif_core.dic' version 2.4.1 from 2010-06-29.

Automatic conversion script
Id: cif_fix_enum 1527 2010-12-29 10:47:43Z saulius 
;
_cod_original_sg_symbol_H-M 'P 21/n'
_cod_database_code 4310092

loop_
_symmetry_equiv_pos_as_xyz
'x, y, z'
'-x+1/2, y+1/2, -z+1/2'
'-x, -y, -z'
'x-1/2, -y-1/2, z-1/2'

loop_
_atom_site_label
_atom_site_type_symbol
_atom_site_fract_x
_atom_site_fract_y
_atom_site_fract_z
_atom_site_U_iso_or_equiv
_atom_site_adp_type
_atom_site_occupancy
_atom_site_symmetry_multiplicity
_atom_site_calc_flag
_atom_site_refinement_flags
_atom_site_disorder_assembly
_atom_site_disorder_group
Zn1 Zn 0.60647(5) 0.47150(3) 0.165484(15) 0.02412(18) Uani 1 1 d . . .
C1 C 0.7530(5) 0.4461(2) 0.23188(13) 0.0253(11) Uani 1 1 d . . .
H1 H 0.6720 0.4436 0.2438 0.030 Uiso 1 1 calc R . .
C2 C 0.9630(5) 0.4422(3) 0.22189(14) 0.0300(12) Uani 1 1 d . . .
H2 H 1.0546 0.4369 0.2249 0.036 Uiso 1 1 calc R . .
C3 C 0.8976(5) 0.4590(2) 0.19114(13) 0.0268(12) Uani 1 1 d . . .
H3 H 0.9363 0.4676 0.1686 0.032 Uiso 1 1 calc R . .
C4 C 0.8910(5) 0.4107(2) 0.28405(13) 0.0240(11) Uani 1 1 d . . .
C5 C 0.7967(5) 0.4191(3) 0.30957(13) 0.0289(12) Uani 1 1 d . . .
H5 H 0.7183 0.4428 0.3035 0.035 Uiso 1 1 calc R . .
C6 C 0.8154(5) 0.3933(3) 0.34384(14) 0.0328(13) Uani 1 1 d . . .
H6 H 0.7491 0.3989 0.3611 0.039 Uiso 1 1 calc R . .
C7 C 0.9301(5) 0.3591(3) 0.35337(13) 0.0305(12) Uani 1 1 d . . .
C8 C 1.0269(5) 0.3525(3) 0.32732(14) 0.0352(13) Uani 1 1 d . . .
H8 H 1.1065 0.3299 0.3334 0.042 Uiso 1 1 calc R . .
C9 C 1.0082(5) 0.3780(3) 0.29332(14) 0.0319(12) Uani 1 1 d . . .
H9 H 1.0747 0.3735 0.2761 0.038 Uiso 1 1 calc R . .
C10 C 0.8581(6) 0.3429(4) 0.41883(16) 0.0535(17) Uani 1 1 d . . .
H10A H 0.7756 0.3185 0.4145 0.080 Uiso 1 1 calc R . .
H10B H 0.8418 0.3925 0.4195 0.080 Uiso 1 1 calc R . .
H10C H 0.8965 0.3280 0.4419 0.080 Uiso 1 1 calc R . .
C11 C 0.9498(5) 0.3270(3) 0.38933(14) 0.0343(13) Uani 1 1 d . . .
C12 C 1.0096(7) 0.1466(3) 0.39272(16) 0.0523(17) Uani 1 1 d . . .
H12A H 1.0277 0.1729 0.3709 0.078 Uiso 1 1 calc R . .
H12B H 0.9156 0.1381 0.3941 0.078 Uiso 1 1 calc R . .
H12C H 1.0561 0.1026 0.3920 0.078 Uiso 1 1 calc R . .
C13 C 1.0542(5) 0.1866(3) 0.42494(13) 0.0328(13) Uani 1 1 d . . .
C14 C 1.0852(5) 0.1499(3) 0.45940(13) 0.0316(12) Uani 1 1 d . . .
C15 C 1.0890(6) 0.1859(3) 0.49172(14) 0.0410(14) Uani 1 1 d . . .
H15 H 1.0720 0.2340 0.4917 0.049 Uiso 1 1 calc R . .
C16 C 1.1172(6) 0.1530(3) 0.52376(14) 0.0404(14) Uani 1 1 d . . .
H16 H 1.1210 0.1783 0.5456 0.049 Uiso 1 1 calc R . .
C17 C 1.1396(5) 0.0836(3) 0.52387(13) 0.0275(12) Uani 1 1 d . . .
C18 C 1.1375(5) 0.0463(3) 0.49231(14) 0.0317(12) Uani 1 1 d . . .
H18 H 1.1551 -0.0017 0.4926 0.038 Uiso 1 1 calc R . .
C19 C 1.1093(5) 0.0800(3) 0.46014(13) 0.0329(13) Uani 1 1 d . . .
H19 H 1.1064 0.0545 0.4383 0.040 Uiso 1 1 calc R . .
C20 C 1.1082(5) 0.0611(3) 0.58873(13) 0.0309(12) Uani 1 1 d . . .
H20 H 1.0388 0.0927 0.5918 0.037 Uiso 1 1 calc R . .
C21 C 1.2545(5) -0.0160(3) 0.59891(14) 0.0350(13) Uani 1 1 d . . .
H21 H 1.3082 -0.0488 0.6110 0.042 Uiso 1 1 calc R . .
C22 C 1.2597(5) -0.0004(3) 0.56399(15) 0.0385(14) Uani 1 1 d . . .
H22 H 1.3166 -0.0201 0.5470 0.046 Uiso 1 1 calc R . .
C23 C -0.8942(5) 0.0593(3) 0.30522(13) 0.0269(11) Uani 1 1 d . . .
H23 H -0.8289 0.0257 0.3100 0.032 Uiso 1 1 calc R . .
C24 C -0.9911(5) 0.1546(3) 0.28741(14) 0.0335(13) Uani 1 1 d . . .
H24 H -1.0066 0.1991 0.2777 0.040 Uiso 1 1 calc R . .
C25 C -1.0797(5) 0.1124(3) 0.30195(14) 0.0323(13) Uani 1 1 d . . .
H25 H -1.1700 0.1221 0.3041 0.039 Uiso 1 1 calc R . .
C26 C -0.7486(5) 0.1444(3) 0.27713(13) 0.0262(11) Uani 1 1 d . . .
C27 C -0.6569(5) 0.0969(3) 0.26640(15) 0.0339(13) Uani 1 1 d . . .
H27 H -0.6771 0.0492 0.2660 0.041 Uiso 1 1 calc R . .
C28 C -0.5351(5) 0.1196(3) 0.25619(14) 0.0322(12) Uani 1 1 d . . .
H28 H -0.4708 0.0871 0.2495 0.039 Uiso 1 1 calc R . .
C29 C -0.5057(5) 0.1893(3) 0.25562(14) 0.0293(12) Uani 1 1 d . . .
C30 C -0.6001(5) 0.2358(3) 0.26622(15) 0.0354(13) Uani 1 1 d . . .
H30 H -0.5810 0.2837 0.2661 0.042 Uiso 1 1 calc R . .
C31 C -0.7216(5) 0.2138(3) 0.27704(14) 0.0316(12) Uani 1 1 d . . .
H31 H -0.7854 0.2461 0.2843 0.038 Uiso 1 1 calc R . .
C32 C -0.3250(7) 0.2811(4) 0.2582(2) 0.083(3) Uani 1 1 d . . .
H32A H -0.3045 0.2770 0.2840 0.124 Uiso 1 1 calc R . .
H32B H -0.3920 0.3165 0.2544 0.124 Uiso 1 1 calc R . .
H32C H -0.2461 0.2941 0.2454 0.124 Uiso 1 1 calc R . .
C33 C -0.3743(5) 0.2138(3) 0.24427(15) 0.0319(12) Uani 1 1 d . . .
C34 C -0.1164(6) 0.0864(3) 0.20279(19) 0.0496(16) Uani 1 1 d . . .
H34A H -0.2032 0.0732 0.2109 0.074 Uiso 1 1 calc R . .
H34B H -0.0500 0.0668 0.2191 0.074 Uiso 1 1 calc R . .
H34C H -0.1034 0.0690 0.1784 0.074 Uiso 1 1 calc R . .
C35 C -0.1049(5) 0.1628(3) 0.20282(14) 0.0311(12) Uani 1 1 d . . .
C36 C 0.0198(5) 0.1954(3) 0.19259(15) 0.0327(12) Uani 1 1 d . . .
C37 C 0.1341(5) 0.1583(3) 0.18943(15) 0.0339(13) Uani 1 1 d . . .
H37 H 0.1327 0.1097 0.1920 0.041 Uiso 1 1 calc R . .
C38 C 0.2516(5) 0.1916(3) 0.18257(14) 0.0324(12) Uani 1 1 d . . .
H38 H 0.3298 0.1656 0.1814 0.039 Uiso 1 1 calc R . .
C39 C 0.2553(5) 0.2612(3) 0.17756(13) 0.0273(12) Uani 1 1 d . . .
C40 C 0.1402(5) 0.2992(3) 0.17944(17) 0.0432(15) Uani 1 1 d . . .
H40 H 0.1416 0.3475 0.1756 0.052 Uiso 1 1 calc R . .
C41 C 0.0250(5) 0.2669(3) 0.18690(17) 0.0402(14) Uani 1 1 d . . .
H41 H -0.0528 0.2933 0.1882 0.048 Uiso 1 1 calc R . .
C42 C 0.4005(5) 0.3631(3) 0.17701(14) 0.0293(12) Uani 1 1 d . . .
H42 H 0.3395 0.3949 0.1863 0.035 Uiso 1 1 calc R . .
C43 C 0.5740(6) 0.3195(3) 0.15558(19) 0.0520(17) Uani 1 1 d . . .
H43 H 0.6602 0.3152 0.1470 0.062 Uiso 1 1 calc R . .
C44 C 0.4868(6) 0.2681(3) 0.1571(2) 0.0542(18) Uani 1 1 d . . .
H44 H 0.4996 0.2218 0.1499 0.065 Uiso 1 1 calc R . .
N1 N 0.7651(4) 0.4616(2) 0.19780(10) 0.0255(9) Uani 1 1 d . . .
N2 N 0.8699(4) 0.43429(19) 0.24793(10) 0.0214(9) Uani 1 1 d . . .
N3 N 1.0437(4) 0.2841(2) 0.39221(11) 0.0376(11) Uani 1 1 d . . .
N4 N 1.0661(4) 0.2521(2) 0.42527(11) 0.0382(11) Uani 1 1 d . . .
N5 N 1.1680(4) 0.0491(2) 0.55731(10) 0.0284(10) Uani 1 1 d . . .
N6 N 1.1596(4) 0.0228(2) 0.61445(11) 0.0295(10) Uani 1 1 d . . .
N7 N -1.0186(4) 0.0525(2) 0.31332(10) 0.0256(9) Uani 1 1 d . . .
N8 N -0.8727(4) 0.1201(2) 0.28937(11) 0.0272(10) Uani 1 1 d . . .
N9 N -0.3120(4) 0.1751(2) 0.22324(13) 0.0355(11) Uani 1 1 d . . .
N10 N -0.1927(4) 0.2042(2) 0.21316(13) 0.0352(11) Uani 1 1 d . . .
N11 N 0.3751(4) 0.2959(2) 0.17130(11) 0.0280(10) Uani 1 1 d . . .
N12 N 0.5199(4) 0.3790(2) 0.16818(11) 0.0271(10) Uani 1 1 d . . .
B1 B 0.1511(5) 0.9328(3) 0.22491(16) 0.0326(15) Uani 1 1 d D . .
F1 F 0.1783(4) 0.99507(17) 0.20934(11) 0.0618(10) Uani 1 1 d D . .
F2 F 0.2305(3) 0.92449(18) 0.25522(8) 0.0476(9) Uani 1 1 d D . .
F3 F 0.0227(3) 0.9300(2) 0.23515(11) 0.0706(12) Uani 1 1 d D . .
F4 F 0.1753(3) 0.88023(16) 0.20076(9) 0.0497(9) Uani 1 1 d D . .
B2A B 0.2839(8) 0.9702(4) 0.3813(2) 0.045(2) Uani 0.862(9) 1 d PD A 1
F5A F 0.3309(8) 0.9704(5) 0.34627(14) 0.0488(13) Uani 0.862(9) 1 d PD A 1
F6A F 0.1537(4) 0.9886(3) 0.37996(11) 0.0604(16) Uani 0.862(9) 1 d PD A 1
F7A F 0.2884(8) 0.9044(3) 0.39434(15) 0.122(3) Uani 0.862(9) 1 d PD A 1
F8A F 0.3516(6) 1.0142(4) 0.40266(16) 0.102(3) Uani 0.862(9) 1 d PD A 1
B2B B 0.306(3) 0.9789(14) 0.3788(7) 0.045(2) Uani 0.138(9) 1 d PD A 2
F5B F 0.314(6) 0.968(3) 0.3421(7) 0.0488(13) Uani 0.138(9) 1 d PD A 2
F6B F 0.422(3) 0.9594(17) 0.3951(10) 0.100(14) Uiso 0.138(9) 1 d PD A 2
F7B F 0.289(3) 1.0475(11) 0.3857(8) 0.058(9) Uiso 0.138(9) 1 d PD A 2
F8B F 0.207(3) 0.9405(16) 0.3927(9) 0.075(11) Uiso 0.138(9) 1 d PD A 2
C51 C 0.6144(8) 0.1680(4) 0.45089(19) 0.069(2) Uani 1 1 d D . .
H51 H 0.6212 0.1916 0.4286 0.083 Uiso 1 1 calc R . .
C52 C 0.7144(7) 0.1721(4) 0.4761(2) 0.071(2) Uani 1 1 d D . .
H52 H 0.7895 0.1990 0.4712 0.086 Uiso 1 1 calc R . .
C53 C 0.7065(8) 0.1383(4) 0.5078(2) 0.071(2) Uani 1 1 d D . .
H53 H 0.7758 0.1414 0.5250 0.086 Uiso 1 1 calc R . .
C54 C 0.5985(9) 0.0994(4) 0.51488(18) 0.072(2) Uani 1 1 d D . .
H54 H 0.5919 0.0751 0.5369 0.086 Uiso 1 1 calc R . .
C55 C 0.4983(7) 0.0964(4) 0.4889(2) 0.0619(19) Uani 1 1 d D . .
H55 H 0.4226 0.0697 0.4931 0.074 Uiso 1 1 calc R . .
C56 C 0.5090(7) 0.1313(4) 0.4576(2) 0.065(2) Uani 1 1 d D . .
H56 H 0.4399 0.1294 0.4402 0.079 Uiso 1 1 calc R . .
C61 C 0.0422(11) 0.9651(6) 0.1246(3) 0.085(3) Uani 0.792(8) 1 d PD . .
H61 H 0.0597 0.9810 0.1484 0.101 Uiso 0.792(8) 1 calc PR . .
C62 C 0.1213(11) 0.9163(6) 0.1101(3) 0.095(4) Uani 0.792(8) 1 d PD . .
H62 H 0.1923 0.8987 0.1241 0.114 Uiso 0.792(8) 1 calc PR . .
C63 C 0.1007(14) 0.8923(6) 0.0760(4) 0.113(5) Uani 0.792(8) 1 d PD . .
H63 H 0.1550 0.8578 0.0661 0.136 Uiso 0.792(8) 1 calc PR . .
C64 C -0.0020(15) 0.9200(7) 0.0562(3) 0.116(5) Uani 0.792(8) 1 d PD . .
H64 H -0.0207 0.9049 0.0324 0.140 Uiso 0.792(8) 1 calc PR . .
C65 C -0.0781(12) 0.9711(8) 0.0722(4) 0.122(5) Uani 0.792(8) 1 d PD . .
H65 H -0.1461 0.9926 0.0587 0.147 Uiso 0.792(8) 1 calc PR . .
C66 C -0.0559(12) 0.9899(7) 0.1066(3) 0.102(4) Uani 0.792(8) 1 d PD . .
H66 H -0.1128 1.0217 0.1177 0.123 Uiso 0.792(8) 1 calc PR . .
C71 C 0.8774(11) 0.5999(6) 0.3665(3) 0.090(4) Uani 0.772(8) 1 d PD B 3
H71 H 0.8109 0.6296 0.3574 0.108 Uiso 0.772(8) 1 calc PR B 3
C72 C 0.8802(12) 0.5854(7) 0.4020(3) 0.104(4) Uani 0.772(8) 1 d PD B 3
H72 H 0.8188 0.6055 0.4177 0.124 Uiso 0.772(8) 1 calc PR B 3
C73 C 0.9731(12) 0.5412(6) 0.4149(3) 0.095(4) Uani 0.772(8) 1 d PD B 3
H73 H 0.9745 0.5292 0.4397 0.114 Uiso 0.772(8) 1 calc PR B 3
C74 C 1.0644(11) 0.5138(6) 0.3927(3) 0.087(4) Uani 0.772(8) 1 d PD B 3
H74 H 1.1303 0.4836 0.4016 0.104 Uiso 0.772(8) 1 calc PR B 3
C75 C 1.0564(11) 0.5326(5) 0.3555(3) 0.092(4) Uani 0.772(8) 1 d PD B 3
H75 H 1.1177 0.5150 0.3390 0.110 Uiso 0.772(8) 1 calc PR B 3
C76 C 0.9619(10) 0.5751(5) 0.3443(2) 0.064(3) Uani 0.772(8) 1 d PD B 3
H76 H 0.9561 0.5874 0.3196 0.076 Uiso 0.772(8) 1 calc PR B 3
C81 C 0.5287(6) 0.1417(4) 0.35007(16) 0.0477(16) Uani 1 1 d . C 3
H81 H 0.4734 0.1026 0.3510 0.057 Uiso 1 1 calc R C 3
C82 C 0.5509(9) 0.2643(4) 0.3577(2) 0.081(2) Uani 1 1 d . C 3
H82A H 0.6426 0.2536 0.3532 0.122 Uiso 1 1 calc R C 3
H82B H 0.5443 0.2881 0.3808 0.122 Uiso 1 1 calc R C 3
H82C H 0.5166 0.2940 0.3384 0.122 Uiso 1 1 calc R C 3
C83 C 0.3433(7) 0.2066(5) 0.3700(2) 0.088(3) Uani 1 1 d . C 3
H83A H 0.3029 0.1609 0.3690 0.131 Uiso 1 1 calc R C 3
H83B H 0.2949 0.2380 0.3541 0.131 Uiso 1 1 calc R C 3
H83C H 0.3415 0.2239 0.3948 0.131 Uiso 1 1 calc R C 3
N81 N 0.4771(5) 0.2019(3) 0.35858(13) 0.0521(14) Uani 1 1 d . C 3
O81 O 0.6416(4) 0.1321(2) 0.34110(12) 0.0600(12) Uani 1 1 d . C 3
C84 C 0.2901(15) 0.5784(8) 0.4585(4) 0.080(4) Uiso 0.576(8) 1 d P D 4
H84 H 0.3463 0.5477 0.4463 0.096 Uiso 0.576(8) 1 calc PR D 4
C85 C 0.184(3) 0.6790(13) 0.4616(7) 0.137(9) Uiso 0.576(8) 1 d P D 4
H85A H 0.1566 0.6559 0.4836 0.206 Uiso 0.576(8) 1 calc PR D 4
H85B H 0.1073 0.6882 0.4462 0.206 Uiso 0.576(8) 1 calc PR D 4
H85C H 0.2269 0.7226 0.4678 0.206 Uiso 0.576(8) 1 calc PR D 4
C86 C 0.322(2) 0.6539(10) 0.4092(5) 0.121(7) Uiso 0.576(8) 1 d P D 4
H86A H 0.3888 0.6200 0.4034 0.181 Uiso 0.576(8) 1 calc PR D 4
H86B H 0.3603 0.7000 0.4098 0.181 Uiso 0.576(8) 1 calc PR D 4
H86C H 0.2520 0.6524 0.3907 0.181 Uiso 0.576(8) 1 calc PR D 4
N82 N 0.2680(11) 0.6381(6) 0.4439(3) 0.072(3) Uiso 0.576(8) 1 d P D 4
O82 O 0.2418(11) 0.5581(6) 0.4879(3) 0.098(4) Uiso 0.576(8) 1 d P D 4
C91 C 0.8876(13) 0.5955(8) 0.5127(4) 0.100 Uiso 0.647(9) 1 d PD E 5
O91 O 0.7702(9) 0.5746(5) 0.4932(3) 0.100 Uiso 0.647(9) 1 d PD E 5
C92 C 0.5830(15) 0.7192(8) 0.4891(4) 0.100 Uiso 0.645(9) 1 d PD F 6
O92 O 0.6479(10) 0.6855(5) 0.4602(3) 0.100 Uiso 0.645(9) 1 d PD F 6
C93 C 0.696(3) 0.7096(10) 0.3967(8) 0.100 Uiso 0.369(14) 1 d PD G 7
O93 O 0.702(3) 0.7820(9) 0.4053(9) 0.100 Uiso 0.369(14) 1 d PD G 7
C94 C 0.667(4) 0.8394(12) 0.3949(8) 0.100 Uiso 0.341(15) 1 d PD H 8
O94 O 0.694(4) 0.7678(10) 0.4030(10) 0.100 Uiso 0.341(15) 1 d PD H 8
C95 C 0.5489(19) 0.7579(8) 0.4096(5) 0.100 Uiso 0.536(10) 1 d PD I 9
O95 O 0.5905(14) 0.8252(6) 0.4052(3) 0.100 Uiso 0.536(10) 1 d PD I 9
O101 O 0.398(4) 0.739(2) 0.4151(12) 0.100 Uiso 0.143(11) 1 d P J 10
O102 O 0.569(5) 0.752(2) 0.4569(13) 0.100 Uiso 0.139(11) 1 d P K 10
O103 O 0.114(4) 0.823(2) 0.4136(12) 0.100 Uiso 0.140(11) 1 d P L 10
O104 O 0.732(5) 0.681(3) 0.4257(14) 0.100 Uiso 0.129(11) 1 d P M 10
O105 O 0.160(5) 0.746(3) 0.4207(13) 0.100 Uiso 0.134(12) 1 d P L 10
O106 O 0.114(6) 0.689(3) 0.4521(16) 0.100 Uiso 0.127(15) 1 d P L 10
O107 O 0.209(7) 0.698(4) 0.4262(18) 0.100 Uiso 0.104(13) 1 d P L 10

loop_
_atom_site_aniso_label
_atom_site_aniso_U_11
_atom_site_aniso_U_22
_atom_site_aniso_U_33
_atom_site_aniso_U_23
_atom_site_aniso_U_13
_atom_site_aniso_U_12
Zn1 0.0198(3) 0.0290(3) 0.0236(3) -0.0003(3) 0.0000(2) 0.0001(3)
C1 0.020(3) 0.028(3) 0.028(3) 0.004(2) 0.001(2) 0.002(2)
C2 0.019(3) 0.031(3) 0.040(3) 0.008(2) 0.002(2) -0.002(2)
C3 0.022(3) 0.031(3) 0.028(3) 0.002(2) 0.003(2) -0.004(2)
C4 0.022(3) 0.022(3) 0.028(3) 0.001(2) -0.003(2) -0.004(2)
C5 0.026(3) 0.030(3) 0.031(3) 0.005(2) -0.001(2) 0.005(2)
C6 0.032(3) 0.034(3) 0.032(3) 0.001(2) 0.002(2) 0.005(2)
C7 0.031(3) 0.031(3) 0.029(3) 0.004(2) -0.005(2) -0.001(2)
C8 0.023(3) 0.042(3) 0.040(3) 0.010(3) -0.003(2) 0.007(2)
C9 0.020(3) 0.041(3) 0.035(3) 0.008(3) 0.004(2) 0.003(2)
C10 0.055(4) 0.066(4) 0.040(4) 0.013(3) 0.002(3) 0.016(3)
C11 0.039(3) 0.035(3) 0.029(3) 0.005(2) -0.005(2) 0.000(3)
C12 0.075(5) 0.045(4) 0.036(3) 0.006(3) -0.015(3) -0.006(3)
C13 0.034(3) 0.037(3) 0.027(3) 0.006(2) -0.002(2) 0.002(2)
C14 0.033(3) 0.035(3) 0.026(3) 0.003(2) 0.001(2) 0.001(2)
C15 0.064(4) 0.026(3) 0.033(3) -0.001(3) -0.006(3) 0.007(3)
C16 0.064(4) 0.034(3) 0.023(3) -0.002(2) -0.003(3) 0.010(3)
C17 0.024(3) 0.033(3) 0.025(3) 0.003(2) -0.001(2) 0.004(2)
C18 0.035(3) 0.028(3) 0.032(3) 0.004(2) 0.002(2) 0.007(2)
C19 0.035(3) 0.042(3) 0.022(3) -0.001(2) 0.002(2) -0.001(3)
C20 0.026(3) 0.037(3) 0.029(3) 0.001(2) 0.002(2) 0.008(2)
C21 0.038(3) 0.038(3) 0.029(3) 0.003(2) 0.005(2) 0.015(3)
C22 0.039(3) 0.045(3) 0.032(3) 0.005(3) 0.008(2) 0.014(3)
C23 0.020(3) 0.024(3) 0.037(3) 0.004(2) 0.002(2) -0.002(2)
C24 0.028(3) 0.032(3) 0.040(3) 0.009(3) 0.000(2) -0.001(2)
C25 0.025(3) 0.034(3) 0.037(3) 0.005(3) -0.004(2) 0.002(2)
C26 0.023(3) 0.028(3) 0.028(3) 0.004(2) 0.000(2) -0.007(2)
C27 0.032(3) 0.021(3) 0.048(3) 0.002(2) 0.005(3) -0.003(2)
C28 0.021(3) 0.029(3) 0.046(3) -0.002(3) 0.002(2) -0.003(2)
C29 0.024(3) 0.026(3) 0.038(3) -0.002(2) 0.005(2) -0.006(2)
C30 0.034(3) 0.025(3) 0.048(3) 0.000(3) 0.008(3) -0.004(2)
C31 0.027(3) 0.029(3) 0.039(3) 0.002(2) 0.002(2) 0.002(2)
C32 0.061(5) 0.058(5) 0.131(7) -0.051(5) 0.053(5) -0.038(4)
C33 0.029(3) 0.018(3) 0.049(3) 0.004(2) 0.004(3) -0.002(2)
C34 0.032(3) 0.032(3) 0.086(5) -0.003(3) 0.014(3) -0.008(3)
C35 0.028(3) 0.025(3) 0.041(3) 0.002(2) 0.001(2) -0.003(2)
C36 0.026(3) 0.029(3) 0.044(3) -0.001(2) 0.003(2) -0.002(2)
C37 0.030(3) 0.023(3) 0.049(3) -0.001(2) 0.003(2) -0.003(2)
C38 0.022(3) 0.031(3) 0.044(3) 0.001(2) 0.002(2) 0.003(2)
C39 0.023(3) 0.027(3) 0.032(3) -0.002(2) 0.004(2) -0.001(2)
C40 0.034(3) 0.029(3) 0.067(4) 0.008(3) 0.008(3) -0.004(3)
C41 0.022(3) 0.030(3) 0.069(4) 0.009(3) 0.010(3) 0.002(2)
C42 0.021(3) 0.031(3) 0.036(3) -0.005(2) 0.005(2) 0.001(2)
C43 0.030(3) 0.031(3) 0.096(5) 0.001(3) 0.019(3) 0.000(3)
C44 0.038(4) 0.026(3) 0.099(5) -0.002(3) 0.027(4) 0.002(3)
N1 0.021(2) 0.029(2) 0.027(2) 0.0002(19) -0.0009(17) 0.0006(18)
N2 0.017(2) 0.024(2) 0.024(2) 0.0041(17) -0.0029(17) 0.0003(17)
N3 0.042(3) 0.043(3) 0.028(2) 0.009(2) -0.003(2) 0.008(2)
N4 0.045(3) 0.041(3) 0.028(3) 0.010(2) -0.004(2) 0.010(2)
N5 0.029(2) 0.032(2) 0.024(2) 0.0038(19) 0.0029(18) 0.0072(19)
N6 0.030(2) 0.030(2) 0.029(2) 0.004(2) 0.0049(19) 0.006(2)
N7 0.021(2) 0.027(2) 0.028(2) 0.0021(19) -0.0011(17) -0.0020(18)
N8 0.018(2) 0.029(2) 0.034(2) 0.003(2) 0.0010(18) -0.0013(18)
N9 0.021(2) 0.029(3) 0.057(3) 0.004(2) 0.005(2) -0.005(2)
N10 0.023(2) 0.027(2) 0.056(3) 0.003(2) 0.008(2) -0.008(2)
N11 0.021(2) 0.027(2) 0.036(2) 0.0018(19) 0.0053(18) -0.0002(19)
N12 0.022(2) 0.030(2) 0.030(2) -0.0002(19) 0.0033(18) -0.0029(19)
B1 0.023(3) 0.030(4) 0.045(4) -0.002(3) 0.002(3) -0.001(3)
F1 0.074(3) 0.036(2) 0.075(3) 0.0100(18) -0.004(2) -0.0027(18)
F2 0.0277(17) 0.073(2) 0.0425(19) 0.0041(17) -0.0013(14) -0.0007(16)
F3 0.0232(18) 0.101(3) 0.088(3) -0.004(2) 0.0114(18) 0.0052(19)
F4 0.054(2) 0.040(2) 0.055(2) -0.0076(16) 0.0064(17) -0.0045(16)
B2A 0.044(5) 0.053(5) 0.037(4) 0.003(4) 0.000(3) 0.009(4)
F5A 0.031(3) 0.066(2) 0.049(2) -0.007(2) 0.003(2) 0.004(2)
F6A 0.039(2) 0.091(4) 0.052(3) -0.005(2) 0.0129(19) 0.009(2)
F7A 0.224(9) 0.076(4) 0.065(4) 0.024(3) 0.000(4) 0.052(5)
F8A 0.082(4) 0.142(6) 0.081(4) -0.050(4) -0.018(3) -0.028(4)
B2B 0.044(5) 0.053(5) 0.037(4) 0.003(4) 0.000(3) 0.009(4)
F5B 0.031(3) 0.066(2) 0.049(2) -0.007(2) 0.003(2) 0.004(2)
C51 0.095(6) 0.055(5) 0.057(5) 0.010(4) 0.002(4) 0.005(4)
C52 0.055(5) 0.047(4) 0.112(7) -0.002(5) 0.006(5) -0.010(4)
C53 0.080(6) 0.053(5) 0.080(6) -0.024(4) -0.036(5) 0.021(4)
C54 0.114(7) 0.060(5) 0.043(4) 0.003(4) 0.025(5) 0.033(5)
C55 0.045(4) 0.061(5) 0.080(5) -0.004(4) 0.017(4) 0.007(3)
C56 0.057(5) 0.063(5) 0.076(5) -0.009(4) -0.020(4) 0.015(4)
C61 0.086(8) 0.099(9) 0.069(7) 0.001(7) 0.005(6) 0.001(7)
C62 0.084(9) 0.123(11) 0.077(8) 0.029(8) -0.023(7) -0.048(8)
C63 0.129(13) 0.098(10) 0.112(12) 0.023(9) 0.024(9) -0.028(9)
C64 0.138(14) 0.139(13) 0.072(9) 0.010(9) -0.007(9) -0.043(11)
C65 0.065(8) 0.170(16) 0.132(14) 0.024(11) -0.008(8) -0.014(9)
C66 0.091(9) 0.162(13) 0.054(7) 0.013(7) -0.008(6) -0.015(8)
C71 0.073(8) 0.107(10) 0.090(9) 0.020(8) -0.015(7) -0.020(7)
C72 0.088(9) 0.114(11) 0.109(11) 0.001(9) 0.007(8) 0.023(8)
C73 0.109(10) 0.107(10) 0.068(7) 0.009(7) -0.006(7) 0.012(8)
C74 0.082(8) 0.080(8) 0.097(9) -0.016(7) 0.005(7) 0.011(6)
C75 0.093(9) 0.076(8) 0.107(10) -0.040(7) 0.037(8) -0.046(7)
C76 0.054(6) 0.081(8) 0.055(6) -0.005(5) -0.007(5) -0.017(5)
C81 0.043(4) 0.060(4) 0.040(3) 0.012(3) -0.001(3) 0.013(3)
C82 0.112(7) 0.055(5) 0.076(6) 0.008(4) -0.006(5) 0.012(5)
C83 0.055(5) 0.150(8) 0.057(5) -0.008(5) 0.001(4) 0.049(5)
N81 0.045(3) 0.065(4) 0.046(3) 0.007(3) -0.001(2) 0.020(3)
O81 0.038(3) 0.076(3) 0.066(3) 0.012(2) 0.006(2) 0.021(2)

loop_
_atom_type_symbol
_atom_type_description
_atom_type_scat_dispersion_real
_atom_type_scat_dispersion_imag
_atom_type_scat_source
C C 0.0033 0.0016 'International Tables Vol C Tables 4.2.6.8 and 6.1.1.4'
H H 0.0000 0.0000 'International Tables Vol C Tables 4.2.6.8 and 6.1.1.4'
B B 0.0013 0.0007 'International Tables Vol C Tables 4.2.6.8 and 6.1.1.4'
N N 0.0061 0.0033 'International Tables Vol C Tables 4.2.6.8 and 6.1.1.4'
O O 0.0106 0.0060 'International Tables Vol C Tables 4.2.6.8 and 6.1.1.4'
F F 0.0171 0.0103 'International Tables Vol C Tables 4.2.6.8 and 6.1.1.4'
Zn Zn 0.2839 1.4301 'International Tables Vol C Tables 4.2.6.8 and 6.1.1.4'

loop_
_geom_angle_atom_site_label_1
_geom_angle_atom_site_label_2
_geom_angle_atom_site_label_3
_geom_angle
_geom_angle_site_symmetry_1
_geom_angle_site_symmetry_3
_geom_angle_publ_flag
N7 Zn1 N6 118.01(17) 2_455 4_565 ?
N7 Zn1 N12 119.05(16) 2_455 . ?
N6 Zn1 N12 103.15(16) 4_565 . ?
N7 Zn1 N1 101.92(16) 2_455 . ?
N6 Zn1 N1 110.01(16) 4_565 . ?
N12 Zn1 N1 103.74(16) . . ?
N1 C1 N2 111.5(4) . . ?
N1 C1 H1 124.3 . . ?
N2 C1 H1 124.3 . . ?
C3 C2 N2 106.4(4) . . ?
C3 C2 H2 126.8 . . ?
N2 C2 H2 126.8 . . ?
C2 C3 N1 109.2(4) . . ?
C2 C3 H3 125.4 . . ?
N1 C3 H3 125.4 . . ?
C5 C4 C9 119.7(5) . . ?
C5 C4 N2 120.9(4) . . ?
C9 C4 N2 119.4(4) . . ?
C4 C5 C6 120.5(5) . . ?
C4 C5 H5 119.8 . . ?
C6 C5 H5 119.8 . . ?
C5 C6 C7 120.7(5) . . ?
C5 C6 H6 119.7 . . ?
C7 C6 H6 119.7 . . ?
C6 C7 C8 118.3(5) . . ?
C6 C7 C11 121.9(5) . . ?
C8 C7 C11 119.7(5) . . ?
C9 C8 C7 121.0(5) . . ?
C9 C8 H8 119.5 . . ?
C7 C8 H8 119.5 . . ?
C8 C9 C4 119.9(5) . . ?
C8 C9 H9 120.1 . . ?
C4 C9 H9 120.1 . . ?
C11 C10 H10A 109.5 . . ?
C11 C10 H10B 109.5 . . ?
H10A C10 H10B 109.5 . . ?
C11 C10 H10C 109.5 . . ?
H10A C10 H10C 109.5 . . ?
H10B C10 H10C 109.5 . . ?
N3 C11 C7 116.0(5) . . ?
N3 C11 C10 124.0(5) . . ?
C7 C11 C10 119.9(5) . . ?
C13 C12 H12A 109.5 . . ?
C13 C12 H12B 109.5 . . ?
H12A C12 H12B 109.5 . . ?
C13 C12 H12C 109.5 . . ?
H12A C12 H12C 109.5 . . ?
H12B C12 H12C 109.5 . . ?
N4 C13 C12 123.6(5) . . ?
N4 C13 C14 116.6(5) . . ?
C12 C13 C14 119.8(5) . . ?
C19 C14 C15 118.4(5) . . ?
C19 C14 C13 121.4(5) . . ?
C15 C14 C13 120.2(5) . . ?
C16 C15 C14 121.0(5) . . ?
C16 C15 H15 119.5 . . ?
C14 C15 H15 119.5 . . ?
C17 C16 C15 119.5(5) . . ?
C17 C16 H16 120.2 . . ?
C15 C16 H16 120.2 . . ?
C16 C17 C18 121.0(5) . . ?
C16 C17 N5 119.6(4) . . ?
C18 C17 N5 119.4(4) . . ?
C17 C18 C19 119.0(5) . . ?
C17 C18 H18 120.5 . . ?
C19 C18 H18 120.5 . . ?
C14 C19 C18 121.0(5) . . ?
C14 C19 H19 119.5 . . ?
C18 C19 H19 119.5 . . ?
N6 C20 N5 110.5(4) . . ?
N6 C20 H20 124.7 . . ?
N5 C20 H20 124.7 . . ?
C22 C21 N6 109.1(5) . . ?
C22 C21 H21 125.4 . . ?
N6 C21 H21 125.4 . . ?
C21 C22 N5 107.3(5) . . ?
C21 C22 H22 126.4 . . ?
N5 C22 H22 126.4 . . ?
N7 C23 N8 110.9(4) . . ?
N7 C23 H23 124.6 . . ?
N8 C23 H23 124.6 . . ?
C25 C24 N8 106.3(5) . . ?
C25 C24 H24 126.8 . . ?
N8 C24 H24 126.8 . . ?
C24 C25 N7 109.3(5) . . ?
C24 C25 H25 125.4 . . ?
N7 C25 H25 125.4 . . ?
C31 C26 C27 121.0(5) . . ?
C31 C26 N8 120.1(4) . . ?
C27 C26 N8 118.9(4) . . ?
C26 C27 C28 119.2(5) . . ?
C26 C27 H27 120.4 . . ?
C28 C27 H27 120.4 . . ?
C27 C28 C29 120.9(5) . . ?
C27 C28 H28 119.6 . . ?
C29 C28 H28 119.6 . . ?
C28 C29 C30 118.6(5) . . ?
C28 C29 C33 120.7(5) . . ?
C30 C29 C33 120.6(4) . . ?
C31 C30 C29 121.1(5) . . ?
C31 C30 H30 119.4 . . ?
C29 C30 H30 119.4 . . ?
C26 C31 C30 119.1(5) . . ?
C26 C31 H31 120.4 . . ?
C30 C31 H31 120.4 . . ?
C33 C32 H32A 109.5 . . ?
C33 C32 H32B 109.5 . . ?
H32A C32 H32B 109.5 . . ?
C33 C32 H32C 109.5 . . ?
H32A C32 H32C 109.5 . . ?
H32B C32 H32C 109.5 . . ?
N9 C33 C32 124.3(5) . . ?
N9 C33 C29 116.9(4) . . ?
C32 C33 C29 118.8(5) . . ?
C35 C34 H34A 109.5 . . ?
C35 C34 H34B 109.5 . . ?
H34A C34 H34B 109.5 . . ?
C35 C34 H34C 109.5 . . ?
H34A C34 H34C 109.5 . . ?
H34B C34 H34C 109.5 . . ?
N10 C35 C36 115.2(4) . . ?
N10 C35 C34 125.0(5) . . ?
C36 C35 C34 119.6(5) . . ?
C37 C36 C41 117.9(5) . . ?
C37 C36 C35 122.4(5) . . ?
C41 C36 C35 119.7(5) . . ?
C36 C37 C38 120.6(5) . . ?
C36 C37 H37 119.7 . . ?
C38 C37 H37 119.7 . . ?
C39 C38 C37 120.7(5) . . ?
C39 C38 H38 119.7 . . ?
C37 C38 H38 119.7 . . ?
C38 C39 C40 119.4(5) . . ?
C38 C39 N11 121.1(4) . . ?
C40 C39 N11 119.5(5) . . ?
C41 C40 C39 120.1(5) . . ?
C41 C40 H40 119.9 . . ?
C39 C40 H40 119.9 . . ?
C40 C41 C36 121.2(5) . . ?
C40 C41 H41 119.4 . . ?
C36 C41 H41 119.4 . . ?
N12 C42 N11 111.6(4) . . ?
N12 C42 H42 124.2 . . ?
N11 C42 H42 124.2 . . ?
C44 C43 N12 109.9(5) . . ?
C44 C43 H43 125.1 . . ?
N12 C43 H43 125.1 . . ?
C43 C44 N11 106.5(5) . . ?
C43 C44 H44 126.8 . . ?
N11 C44 H44 126.8 . . ?
C1 N1 C3 106.1(4) . . ?
C1 N1 Zn1 120.5(3) . . ?
C3 N1 Zn1 132.8(3) . . ?
C1 N2 C2 106.9(4) . . ?
C1 N2 C4 125.9(4) . . ?
C2 N2 C4 126.9(4) . . ?
C11 N3 N4 118.5(4) . . ?
C13 N4 N3 115.0(4) . . ?
C20 N5 C22 106.6(4) . . ?
C20 N5 C17 125.5(4) . . ?
C22 N5 C17 127.8(4) . . ?
C20 N6 C21 106.4(4) . . ?
C20 N6 Zn1 123.4(3) . 4_666 ?
C21 N6 Zn1 130.1(3) . 4_666 ?
C23 N7 C25 106.2(4) . . ?
C23 N7 Zn1 128.1(3) . 2_445 ?
C25 N7 Zn1 125.6(3) . 2_445 ?
C23 N8 C24 107.3(4) . . ?
C23 N8 C26 125.6(4) . . ?
C24 N8 C26 127.1(4) . . ?
C33 N9 N10 112.2(4) . . ?
C35 N10 N9 116.8(4) . . ?
C42 N11 C44 106.2(4) . . ?
C42 N11 C39 126.7(4) . . ?
C44 N11 C39 127.1(4) . . ?
C42 N12 C43 105.8(4) . . ?
C42 N12 Zn1 129.8(4) . . ?
C43 N12 Zn1 123.8(3) . . ?
F1 B1 F3 110.8(5) . . ?
F1 B1 F4 109.6(5) . . ?
F3 B1 F4 109.5(4) . . ?
F1 B1 F2 109.0(4) . . ?
F3 B1 F2 108.6(5) . . ?
F4 B1 F2 109.3(4) . . ?
F8A B2A F7A 111.7(7) . . ?
F8A B2A F6A 109.9(7) . . ?
F7A B2A F6A 106.2(7) . . ?
F8A B2A F5A 111.3(7) . . ?
F7A B2A F5A 109.0(7) . . ?
F6A B2A F5A 108.5(6) . . ?
F8B B2B F7B 111.3(18) . . ?
F8B B2B F6B 108.8(18) . . ?
F7B B2B F6B 107.1(18) . . ?
F8B B2B F5B 111(2) . . ?
F7B B2B F5B 110(2) . . ?
F6B B2B F5B 109(2) . . ?
C56 C51 C52 120.2(7) . . ?
C56 C51 H51 119.9 . . ?
C52 C51 H51 119.9 . . ?
C53 C52 C51 120.5(7) . . ?
C53 C52 H52 119.8 . . ?
C51 C52 H52 119.8 . . ?
C52 C53 C54 119.9(7) . . ?
C52 C53 H53 120.0 . . ?
C54 C53 H53 120.0 . . ?
C53 C54 C55 118.3(6) . . ?
C53 C54 H54 120.8 . . ?
C55 C54 H54 120.8 . . ?
C56 C55 C54 120.2(7) . . ?
C56 C55 H55 119.9 . . ?
C54 C55 H55 119.9 . . ?
C51 C56 C55 120.9(7) . . ?
C51 C56 H56 119.6 . . ?
C55 C56 H56 119.6 . . ?
C66 C61 C62 121.2(10) . . ?
C66 C61 H61 119.4 . . ?
C62 C61 H61 119.4 . . ?
C61 C62 C63 121.5(10) . . ?
C61 C62 H62 119.3 . . ?
C63 C62 H62 119.3 . . ?
C62 C63 C64 117.7(11) . . ?
C62 C63 H63 121.2 . . ?
C64 C63 H63 121.2 . . ?
C63 C64 C65 118.3(11) . . ?
C63 C64 H64 120.9 . . ?
C65 C64 H64 120.9 . . ?
C66 C65 C64 120.8(11) . . ?
C66 C65 H65 119.6 . . ?
C64 C65 H65 119.6 . . ?
C61 C66 C65 120.5(11) . . ?
C61 C66 H66 119.8 . . ?
C65 C66 H66 119.8 . . ?
C76 C71 C72 122.8(10) . . ?
C76 C71 H71 118.6 . . ?
C72 C71 H71 118.6 . . ?
C71 C72 C73 118.5(10) . . ?
C71 C72 H72 120.7 . . ?
C73 C72 H72 120.7 . . ?
C72 C73 C74 121.0(10) . . ?
C72 C73 H73 119.5 . . ?
C74 C73 H73 119.5 . . ?
C73 C74 C75 117.2(9) . . ?
C73 C74 H74 121.4 . . ?
C75 C74 H74 121.4 . . ?
C76 C75 C74 119.2(9) . . ?
C76 C75 H75 120.4 . . ?
C74 C75 H75 120.4 . . ?
C71 C76 C75 121.3(9) . . ?
C71 C76 H76 119.4 . . ?
C75 C76 H76 119.4 . . ?
O81 C81 N81 125.8(7) . . ?
O81 C81 H81 117.1 . . ?
N81 C81 H81 117.1 . . ?
N81 C82 H82A 109.5 . . ?
N81 C82 H82B 109.5 . . ?
H82A C82 H82B 109.5 . . ?
N81 C82 H82C 109.5 . . ?
H82A C82 H82C 109.5 . . ?
H82B C82 H82C 109.5 . . ?
N81 C83 H83A 109.5 . . ?
N81 C83 H83B 109.5 . . ?
H83A C83 H83B 109.5 . . ?
N81 C83 H83C 109.5 . . ?
H83A C83 H83C 109.5 . . ?
H83B C83 H83C 109.5 . . ?
C81 N81 C82 121.9(6) . . ?
C81 N81 C83 120.8(7) . . ?
C82 N81 C83 117.3(7) . . ?
O82 C84 N82 124.6(15) . . ?
O82 C84 H84 117.7 . . ?
N82 C84 H84 117.7 . . ?
N82 C85 H85A 109.5 . . ?
N82 C85 H85B 109.5 . . ?
H85A C85 H85B 109.5 . . ?
N82 C85 H85C 109.5 . . ?
H85A C85 H85C 109.5 . . ?
H85B C85 H85C 109.5 . . ?
N82 C86 H86A 109.5 . . ?
N82 C86 H86B 109.5 . . ?
H86A C86 H86B 109.5 . . ?
N82 C86 H86C 109.5 . . ?
H86A C86 H86C 109.5 . . ?
H86B C86 H86C 109.5 . . ?
C84 N82 C85 115.4(16) . . ?
C84 N82 C86 119.7(14) . . ?
C85 N82 C86 124.5(16) . . ?
O107 O105 O103 169(6) . . ?
O107 O105 O106 56(5) . . ?
O103 O105 O106 131(4) . . ?
O107 O106 O105 39(3) . . ?
O105 O107 O106 85(6) . . ?

loop_
_geom_bond_atom_site_label_1
_geom_bond_atom_site_label_2
_geom_bond_distance
_geom_bond_site_symmetry_2
_geom_bond_publ_flag
Zn1 N7 1.986(4) 2_455 ?
Zn1 N6 1.988(4) 4_565 ?
Zn1 N12 2.008(4) . ?
Zn1 N1 2.013(4) . ?
C1 N1 1.311(6) . ?
C1 N2 1.349(6) . ?
C1 H1 0.9500 . ?
C2 C3 1.355(7) . ?
C2 N2 1.382(6) . ?
C2 H2 0.9500 . ?
C3 N1 1.386(6) . ?
C3 H3 0.9500 . ?
C4 C5 1.378(7) . ?
C4 C9 1.396(7) . ?
C4 N2 1.432(6) . ?
C5 C6 1.380(7) . ?
C5 H5 0.9500 . ?
C6 C7 1.391(7) . ?
C6 H6 0.9500 . ?
C7 C8 1.407(7) . ?
C7 C11 1.487(7) . ?
C8 C9 1.369(7) . ?
C8 H8 0.9500 . ?
C9 H9 0.9500 . ?
C10 C11 1.492(8) . ?
C10 H10A 0.9800 . ?
C10 H10B 0.9800 . ?
C10 H10C 0.9800 . ?
C11 N3 1.276(7) . ?
C12 C13 1.492(8) . ?
C12 H12A 0.9800 . ?
C12 H12B 0.9800 . ?
C12 H12C 0.9800 . ?
C13 N4 1.278(7) . ?
C13 C14 1.496(7) . ?
C14 C19 1.381(7) . ?
C14 C15 1.391(7) . ?
C15 C16 1.379(7) . ?
C15 H15 0.9500 . ?
C16 C17 1.367(7) . ?
C16 H16 0.9500 . ?
C17 C18 1.380(7) . ?
C17 N5 1.438(6) . ?
C18 C19 1.389(7) . ?
C18 H18 0.9500 . ?
C19 H19 0.9500 . ?
C20 N6 1.314(6) . ?
C20 N5 1.350(6) . ?
C20 H20 0.9500 . ?
C21 C22 1.336(7) . ?
C21 N6 1.369(6) . ?
C21 H21 0.9500 . ?
C22 N5 1.365(7) . ?
C22 H22 0.9500 . ?
C23 N7 1.323(6) . ?
C23 N8 1.340(6) . ?
C23 H23 0.9500 . ?
C24 C25 1.345(7) . ?
C24 N8 1.388(6) . ?
C24 H24 0.9500 . ?
C25 N7 1.383(6) . ?
C25 H25 0.9500 . ?
C26 C31 1.376(7) . ?
C26 C27 1.382(7) . ?
C26 N8 1.440(6) . ?
C27 C28 1.385(7) . ?
C27 H27 0.9500 . ?
C28 C29 1.386(7) . ?
C28 H28 0.9500 . ?
C29 C30 1.388(7) . ?
C29 C33 1.498(7) . ?
C30 C31 1.385(7) . ?
C30 H30 0.9500 . ?
C31 H31 0.9500 . ?
C32 C33 1.492(8) . ?
C32 H32A 0.9800 . ?
C32 H32B 0.9800 . ?
C32 H32C 0.9800 . ?
C33 N9 1.267(7) . ?
C34 C35 1.490(7) . ?
C34 H34A 0.9800 . ?
C34 H34B 0.9800 . ?
C34 H34C 0.9800 . ?
C35 N10 1.273(7) . ?
C35 C36 1.484(7) . ?
C36 C37 1.383(7) . ?
C36 C41 1.406(7) . ?
C37 C38 1.395(7) . ?
C37 H37 0.9500 . ?
C38 C39 1.367(7) . ?
C38 H38 0.9500 . ?
C39 C40 1.394(7) . ?
C39 N11 1.424(6) . ?
C40 C41 1.371(7) . ?
C40 H40 0.9500 . ?
C41 H41 0.9500 . ?
C42 N12 1.312(6) . ?
C42 N11 1.347(6) . ?
C42 H42 0.9500 . ?
C43 C44 1.342(8) . ?
C43 N12 1.369(7) . ?
C43 H43 0.9500 . ?
C44 N11 1.381(7) . ?
C44 H44 0.9500 . ?
N3 N4 1.394(6) . ?
N6 Zn1 1.988(4) 4_666 ?
N7 Zn1 1.986(4) 2_445 ?
N9 N10 1.406(6) . ?
B1 F1 1.372(6) . ?
B1 F3 1.379(6) . ?
B1 F4 1.387(6) . ?
B1 F2 1.387(7) . ?
B2A F8A 1.351(9) . ?
B2A F7A 1.368(9) . ?
B2A F6A 1.383(9) . ?
B2A F5A 1.397(8) . ?
B2B F8B 1.368(14) . ?
B2B F7B 1.369(14) . ?
B2B F6B 1.382(15) . ?
B2B F5B 1.386(13) . ?
C51 C56 1.323(9) . ?
C51 C52 1.379(9) . ?
C51 H51 0.9500 . ?
C52 C53 1.352(9) . ?
C52 H52 0.9500 . ?
C53 C54 1.371(9) . ?
C53 H53 0.9500 . ?
C54 C55 1.399(9) . ?
C54 H54 0.9500 . ?
C55 C56 1.353(9) . ?
C55 H55 0.9500 . ?
C56 H56 0.9500 . ?
C61 C66 1.291(11) . ?
C61 C62 1.365(11) . ?
C61 H61 0.9500 . ?
C62 C63 1.367(12) . ?
C62 H62 0.9500 . ?
C63 C64 1.382(12) . ?
C63 H63 0.9500 . ?
C64 C65 1.403(12) . ?
C64 H64 0.9500 . ?
C65 C66 1.344(12) . ?
C65 H65 0.9500 . ?
C66 H66 0.9500 . ?
C71 C76 1.303(11) . ?
C71 C72 1.351(11) . ?
C71 H71 0.9500 . ?
C72 C73 1.363(11) . ?
C72 H72 0.9500 . ?
C73 C74 1.368(11) . ?
C73 H73 0.9500 . ?
C74 C75 1.432(12) . ?
C74 H74 0.9500 . ?
C75 C76 1.334(11) . ?
C75 H75 0.9500 . ?
C76 H76 0.9500 . ?
C81 O81 1.225(7) . ?
C81 N81 1.324(8) . ?
C81 H81 0.9500 . ?
C82 N81 1.432(9) . ?
C82 H82A 0.9800 . ?
C82 H82B 0.9800 . ?
C82 H82C 0.9800 . ?
C83 N81 1.447(9) . ?
C83 H83A 0.9800 . ?
C83 H83B 0.9800 . ?
C83 H83C 0.9800 . ?
C84 O82 1.272(16) . ?
C84 N82 1.299(17) . ?
C84 H84 0.9500 . ?
C85 N82 1.35(3) . ?
C85 H85A 0.9800 . ?
C85 H85B 0.9800 . ?
C85 H85C 0.9800 . ?
C86 N82 1.45(2) . ?
C86 H86A 0.9800 . ?
C86 H86B 0.9800 . ?
C86 H86C 0.9800 . ?
C91 O91 1.451(12) . ?
C92 O92 1.435(12) . ?
C93 O93 1.443(15) . ?
C94 O94 1.450(15) . ?
C95 O95 1.387(13) . ?
O103 O105 1.59(7) . ?
O105 O107 1.07(7) . ?
O105 O106 1.68(8) . ?
O106 O107 1.40(8) . ?

loop_
_geom_torsion_atom_site_label_1
_geom_torsion_atom_site_label_2
_geom_torsion_atom_site_label_3
_geom_torsion_atom_site_label_4
_geom_torsion
_geom_torsion_site_symmetry_1
_geom_torsion_site_symmetry_2
_geom_torsion_site_symmetry_3
_geom_torsion_site_symmetry_4
_geom_torsion_publ_flag
N2 C2 C3 N1 0.0(6) . . . . ?
C9 C4 C5 C6 -2.4(8) . . . . ?
N2 C4 C5 C6 176.9(4) . . . . ?
C4 C5 C6 C7 0.8(8) . . . . ?
C5 C6 C7 C8 0.8(8) . . . . ?
C5 C6 C7 C11 -176.1(5) . . . . ?
C6 C7 C8 C9 -0.9(8) . . . . ?
C11 C7 C8 C9 176.1(5) . . . . ?
C7 C8 C9 C4 -0.6(8) . . . . ?
C5 C4 C9 C8 2.2(8) . . . . ?
N2 C4 C9 C8 -177.1(5) . . . . ?
C6 C7 C11 N3 164.2(5) . . . . ?
C8 C7 C11 N3 -12.7(8) . . . . ?
C6 C7 C11 C10 -12.6(8) . . . . ?
C8 C7 C11 C10 170.5(5) . . . . ?
N4 C13 C14 C19 -162.7(5) . . . . ?
C12 C13 C14 C19 18.3(8) . . . . ?
N4 C13 C14 C15 18.0(8) . . . . ?
C12 C13 C14 C15 -161.0(6) . . . . ?
C19 C14 C15 C16 0.6(9) . . . . ?
C13 C14 C15 C16 179.9(5) . . . . ?
C14 C15 C16 C17 -1.1(9) . . . . ?
C15 C16 C17 C18 1.6(9) . . . . ?
C15 C16 C17 N5 -179.5(5) . . . . ?
C16 C17 C18 C19 -1.4(8) . . . . ?
N5 C17 C18 C19 179.6(4) . . . . ?
C15 C14 C19 C18 -0.4(8) . . . . ?
C13 C14 C19 C18 -179.7(5) . . . . ?
C17 C18 C19 C14 0.9(8) . . . . ?
N6 C21 C22 N5 0.5(7) . . . . ?
N8 C24 C25 N7 0.7(6) . . . . ?
C31 C26 C27 C28 1.4(8) . . . . ?
N8 C26 C27 C28 -177.0(5) . . . . ?
C26 C27 C28 C29 -1.9(8) . . . . ?
C27 C28 C29 C30 1.3(8) . . . . ?
C27 C28 C29 C33 -179.5(5) . . . . ?
C28 C29 C30 C31 -0.3(8) . . . . ?
C33 C29 C30 C31 -179.5(5) . . . . ?
C27 C26 C31 C30 -0.4(8) . . . . ?
N8 C26 C31 C30 178.0(5) . . . . ?
C29 C30 C31 C26 -0.1(8) . . . . ?
C28 C29 C33 N9 25.9(8) . . . . ?
C30 C29 C33 N9 -154.9(5) . . . . ?
C28 C29 C33 C32 -153.9(6) . . . . ?
C30 C29 C33 C32 25.2(8) . . . . ?
N10 C35 C36 C37 163.6(5) . . . . ?
C34 C35 C36 C37 -12.4(8) . . . . ?
N10 C35 C36 C41 -14.3(8) . . . . ?
C34 C35 C36 C41 169.7(6) . . . . ?
C41 C36 C37 C38 3.1(8) . . . . ?
C35 C36 C37 C38 -174.9(5) . . . . ?
C36 C37 C38 C39 -2.4(8) . . . . ?
C37 C38 C39 C40 0.2(8) . . . . ?
C37 C38 C39 N11 178.7(5) . . . . ?
C38 C39 C40 C41 1.1(9) . . . . ?
N11 C39 C40 C41 -177.4(5) . . . . ?
C39 C40 C41 C36 -0.3(9) . . . . ?
C37 C36 C41 C40 -1.8(9) . . . . ?
C35 C36 C41 C40 176.2(5) . . . . ?
N12 C43 C44 N11 -0.3(8) . . . . ?
N2 C1 N1 C3 0.7(5) . . . . ?
N2 C1 N1 Zn1 173.1(3) . . . . ?
C2 C3 N1 C1 -0.4(5) . . . . ?
C2 C3 N1 Zn1 -171.5(4) . . . . ?
N7 Zn1 N1 C1 64.7(4) 2_455 . . . ?
N6 Zn1 N1 C1 -169.3(4) 4_565 . . . ?
N12 Zn1 N1 C1 -59.5(4) . . . . ?
N7 Zn1 N1 C3 -125.2(4) 2_455 . . . ?
N6 Zn1 N1 C3 0.8(5) 4_565 . . . ?
N12 Zn1 N1 C3 110.6(4) . . . . ?
N1 C1 N2 C2 -0.7(6) . . . . ?
N1 C1 N2 C4 -174.5(4) . . . . ?
C3 C2 N2 C1 0.4(5) . . . . ?
C3 C2 N2 C4 174.1(4) . . . . ?
C5 C4 N2 C1 -21.7(7) . . . . ?
C9 C4 N2 C1 157.6(5) . . . . ?
C5 C4 N2 C2 165.8(5) . . . . ?
C9 C4 N2 C2 -15.0(7) . . . . ?
C7 C11 N3 N4 -179.6(4) . . . . ?
C10 C11 N3 N4 -2.9(8) . . . . ?
C12 C13 N4 N3 -4.6(8) . . . . ?
C14 C13 N4 N3 176.5(4) . . . . ?
C11 N3 N4 C13 118.1(6) . . . . ?
N6 C20 N5 C22 1.2(6) . . . . ?
N6 C20 N5 C17 -177.9(4) . . . . ?
C21 C22 N5 C20 -1.0(6) . . . . ?
C21 C22 N5 C17 178.1(5) . . . . ?
C16 C17 N5 C20 41.2(7) . . . . ?
C18 C17 N5 C20 -139.8(5) . . . . ?
C16 C17 N5 C22 -137.7(6) . . . . ?
C18 C17 N5 C22 41.2(8) . . . . ?
N5 C20 N6 C21 -0.9(6) . . . . ?
N5 C20 N6 Zn1 176.4(3) . . . 4_666 ?
C22 C21 N6 C20 0.2(6) . . . . ?
C22 C21 N6 Zn1 -176.8(4) . . . 4_666 ?
N8 C23 N7 C25 0.0(6) . . . . ?
N8 C23 N7 Zn1 176.3(3) . . . 2_445 ?
C24 C25 N7 C23 -0.5(6) . . . . ?
C24 C25 N7 Zn1 -176.9(4) . . . 2_445 ?
N7 C23 N8 C24 0.4(6) . . . . ?
N7 C23 N8 C26 179.9(4) . . . . ?
C25 C24 N8 C23 -0.7(6) . . . . ?
C25 C24 N8 C26 179.9(5) . . . . ?
C31 C26 N8 C23 -149.7(5) . . . . ?
C27 C26 N8 C23 28.8(7) . . . . ?
C31 C26 N8 C24 29.7(7) . . . . ?
C27 C26 N8 C24 -151.8(5) . . . . ?
C32 C33 N9 N10 -2.6(9) . . . . ?
C29 C33 N9 N10 177.5(4) . . . . ?
C36 C35 N10 N9 -179.7(4) . . . . ?
C34 C35 N10 N9 -4.0(8) . . . . ?
C33 N9 N10 C35 156.8(5) . . . . ?
N12 C42 N11 C44 -1.2(6) . . . . ?
N12 C42 N11 C39 -179.4(4) . . . . ?
C43 C44 N11 C42 0.9(7) . . . . ?
C43 C44 N11 C39 179.0(5) . . . . ?
C38 C39 N11 C42 -157.6(5) . . . . ?
C40 C39 N11 C42 20.8(8) . . . . ?
C38 C39 N11 C44 24.6(8) . . . . ?
C40 C39 N11 C44 -156.9(6) . . . . ?
N11 C42 N12 C43 1.0(6) . . . . ?
N11 C42 N12 Zn1 172.4(3) . . . . ?
C44 C43 N12 C42 -0.4(7) . . . . ?
C44 C43 N12 Zn1 -172.5(4) . . . . ?
N7 Zn1 N12 C42 12.3(5) 2_455 . . . ?
N6 Zn1 N12 C42 -120.6(4) 4_565 . . . ?
N1 Zn1 N12 C42 124.6(4) . . . . ?
N7 Zn1 N12 C43 -177.6(4) 2_455 . . . ?
N6 Zn1 N12 C43 49.4(5) 4_565 . . . ?
N1 Zn1 N12 C43 -65.4(5) . . . . ?
